data_7702289
loop_
_publ_author_name
'Cai-Ming Liu'
'Song Gao'
'Huai-Ming Hu'
'Xianglin Jin'
'Hui-Zhong Kou'

_publ_section_title
;
 Hydrothermal syntheses and crystal structures of two-dimensional (2D)
 layered vanadium oxide complexes: M(bipy)(H2O)V2O6 (M = Ni, Co, bipy =
 bipyridine) and [Ni(bipy)2V6O17]
;
_journal_name_full 'Journal of the Chemical Society, Dalton Transactions'
_journal_page_first 598
_journal_page_last 601
_journal_paper_doi 10.1039/B105700F
_journal_year 2002
_chemical_formula_sum 'C10 H10 Co N2 O7 V2'
_chemical_formula_weight 431.01
_space_group_IT_number 29
_space_group_name_Hall 'P 2c -2ac'
_space_group_name_H-M_alt 'P c a 21'
_symmetry_cell_setting orthorhombic
_symmetry_space_group_name_H-M 'P c a 21'
_atom_sites_solution_hydrogens geom
_atom_sites_solution_primary direct
_atom_sites_solution_secondary difmap
_cell_angle_alpha 90.00
_cell_angle_beta 90.00
_cell_angle_gamma 90.00
_cell_formula_units_Z 4
_cell_length_a 9.212(2)
_cell_length_b 10.543(2)
_cell_length_c 14.388(3)
_cell_measurement_temperature 293(2)
_cell_volume 1397.4(5)
_computing_cell_refinement
;
Molecular Structure Corporation(1994)
MSC/AFC Diffractometer Control Software
MSC, 3200 Research Forest Drive, The Woodlands, TX 77381, USA.
;
_computing_data_collection
;
Molecular Structure Corporation(1994)
MSC/AFC Diffractometer Control Software
MSC, 3200 Research Forest Drive, The Woodlands, TX 77381, USA.
;
_computing_data_reduction
;
Molecular Structure Corporation(1994)
MSC/AFC Diffractometer Control Software
MSC, 3200 Research Forest Drive, The Woodlands, TX 77381, USA.
;
_computing_molecular_graphics
;
Interactive Molecular Graphics XP, Virsion
4.2 for MSDOS(1990), Siemens Analytical
X-ray Instruments Inc., Madison, Wisconsin, USA.
;
_computing_publication_material 'SHELXL-97 (Sheldrick, 1997)'
_computing_structure_refinement 'SHELXL-97 (Sheldrick, 1997)'
_computing_structure_solution 'SHELXS-97 (Sheldrick, 1990)'
_diffrn_ambient_temperature 293(2)
_diffrn_detector_area_resol_mean '100x100 microns'
_diffrn_measured_fraction_theta_full 0.999
_diffrn_measured_fraction_theta_max 0.999
_diffrn_measurement_device_type 'Rigaku RAXIS RAPID IP'
_diffrn_measurement_method Oscillation
_diffrn_radiation_monochromator graphite
_diffrn_radiation_source 'fine-focus sealed tube'
_diffrn_radiation_type MoK\a
_diffrn_radiation_wavelength 0.71073
_diffrn_reflns_av_R_equivalents 0.0000
_diffrn_reflns_av_sigmaI/netI 0.0343
_diffrn_reflns_limit_h_max 11
_diffrn_reflns_limit_h_min 0
_diffrn_reflns_limit_k_max 13
_diffrn_reflns_limit_k_min 0
_diffrn_reflns_limit_l_max 18
_diffrn_reflns_limit_l_min 0
_diffrn_reflns_number 1663
_diffrn_reflns_theta_full 27.47
_diffrn_reflns_theta_max 27.47
_diffrn_reflns_theta_min 2.83
_exptl_absorpt_coefficient_mu 2.518
_exptl_absorpt_correction_T_max 1.1985
_exptl_absorpt_correction_T_min 0.6416
_exptl_absorpt_correction_type 'ABSCOR by T. Higashi'
_exptl_crystal_colour 'black brown'
_exptl_crystal_density_diffrn 2.049
_exptl_crystal_density_method 'not measured'
_exptl_crystal_description Rod
_exptl_crystal_F_000 852
_exptl_crystal_size_max 0.10
_exptl_crystal_size_mid 0.10
_exptl_crystal_size_min 0.10
_refine_diff_density_max 0.238
_refine_diff_density_min -0.349
_refine_diff_density_rms 0.067
_refine_ls_abs_structure_details 'Flack H D (1983), Acta Cryst. A39, 876-881'
_refine_ls_abs_structure_Flack 0.07(2)
_refine_ls_extinction_method none
_refine_ls_goodness_of_fit_ref 0.927
_refine_ls_hydrogen_treatment mixed
_refine_ls_matrix_type full
_refine_ls_number_parameters 203
_refine_ls_number_reflns 1663
_refine_ls_number_restraints 1
_refine_ls_restrained_S_all 0.926
_refine_ls_R_factor_all 0.0185
_refine_ls_R_factor_gt 0.0167
_refine_ls_shift/su_max 0.000
_refine_ls_shift/su_mean 0.000
_refine_ls_structure_factor_coef Fsqd
_refine_ls_weighting_details 'calc w=1/[\s^2^(Fo^2^)+(0.0142P)^2^+0.0000P] where P=(Fo^2^+2Fc^2^)/3'
_refine_ls_weighting_scheme calc
_refine_ls_wR_factor_gt 0.0347
_refine_ls_wR_factor_ref 0.0349
_reflns_number_gt 1590
_reflns_number_total 1663
_reflns_threshold_expression >2sigma(I)
_cod_data_source_file b105700f.cif
_cod_data_source_block compound_3
_cod_depositor_comments
;
The following automatic conversions were performed:

data item '_symmetry_cell_setting' value 'Orthorhombic' was changed
to 'orthorhombic' in accordance with the built-in table derived from
the CIF Core dictionary named 'cif_core.dic' version 2.4.5 last
updated on 2014-11-21.

Automatic conversion script
Id: cif_fix_values 6909 2019-04-08 15:41:33Z antanas 
;
_cod_original_sg_symbol_H-M Pca2(1)
_cod_database_code 7702289

loop_
_symmetry_equiv_pos_as_xyz
'x, y, z'
'-x, -y, z+1/2'
'x+1/2, -y, z'
'-x+1/2, y, z+1/2'

loop_
_atom_site_label
_atom_site_type_symbol
_atom_site_fract_x
_atom_site_fract_y
_atom_site_fract_z
_atom_site_U_iso_or_equiv
_atom_site_adp_type
_atom_site_occupancy
_atom_site_symmetry_multiplicity
_atom_site_calc_flag
_atom_site_refinement_flags
_atom_site_disorder_assembly
_atom_site_disorder_group
Co1 Co 0.05969(3) 0.13961(3) 0.73892(3) 0.01685(8) Uani 1 1 d . . .
V1 V -0.11405(5) 0.16508(4) 0.96740(3) 0.01630(9) Uani 1 1 d . . .
V2 V 0.17157(4) 0.03076(4) 1.08464(3) 0.01494(9) Uani 1 1 d . . .
N1 N 0.0057(2) 0.3273(2) 0.70540(16) 0.0222(5) Uani 1 1 d . . .
N2 N 0.2208(2) 0.2452(2) 0.81156(16) 0.0218(5) Uani 1 1 d . . .
O1 O -0.0620(2) 0.1390(2) 0.86051(16) 0.0352(5) Uani 1 1 d . . .
O2 O -0.1613(2) 0.31066(18) 0.98115(18) 0.0392(5) Uani 1 1 d . . .
O3 O -0.2710(2) 0.06467(17) 0.98976(15) 0.0268(4) Uani 1 1 d . . .
O4 O 0.0283(2) 0.13166(18) 1.04903(15) 0.0275(5) Uani 1 1 d . . .
O5 O 0.1164(2) -0.0620(2) 1.17214(14) 0.0243(4) Uani 1 1 d . . .
O6 O 0.30896(19) 0.11519(17) 1.12458(14) 0.0237(4) Uani 1 1 d . . .
O1W O 0.1344(3) -0.0434(2) 0.78786(15) 0.0294(5) Uani 1 1 d . . .
H1WA H 0.2087 -0.0632 0.7600 0.044 Uiso 1 1 calc R . .
H1WB H 0.138(3) -0.055(3) 0.844(2) 0.025(8) Uiso 1 1 d . . .
C1 C -0.0942(3) 0.3623(3) 0.6423(2) 0.0301(7) Uani 1 1 d . . .
H1A H -0.1498 0.2998 0.6138 0.036 Uiso 1 1 calc R . .
C2 C -0.1173(3) 0.4867(3) 0.6183(2) 0.0373(8) Uani 1 1 d . . .
H2A H -0.1866 0.5075 0.5738 0.045 Uiso 1 1 calc R . .
C3 C -0.0372(4) 0.5800(3) 0.6604(3) 0.0408(8) Uani 1 1 d . . .
H3B H -0.0510 0.6647 0.6447 0.049 Uiso 1 1 calc R . .
C4 C 0.0651(3) 0.5458(3) 0.7268(3) 0.0333(8) Uani 1 1 d . . .
H4A H 0.1199 0.6075 0.7568 0.040 Uiso 1 1 calc R . .
C5 C 0.0845(3) 0.4183(3) 0.7477(2) 0.0234(6) Uani 1 1 d . . .
C6 C 0.1956(3) 0.3723(3) 0.81342(19) 0.0228(6) Uani 1 1 d . . .
C7 C 0.2725(3) 0.4503(3) 0.8720(2) 0.0357(7) Uani 1 1 d . . .
H7A H 0.2513 0.5364 0.8746 0.043 Uiso 1 1 calc R . .
C8 C 0.3815(3) 0.4001(3) 0.9273(2) 0.0393(8) Uani 1 1 d . . .
H8B H 0.4343 0.4522 0.9671 0.047 Uiso 1 1 calc R . .
C9 C 0.4104(3) 0.2726(4) 0.9225(2) 0.0386(8) Uani 1 1 d . . .
H9B H 0.4846 0.2371 0.9578 0.046 Uiso 1 1 calc R . .
C10 C 0.3273(3) 0.1982(3) 0.8644(2) 0.0315(7) Uani 1 1 d . . .
H10A H 0.3461 0.1116 0.8619 0.038 Uiso 1 1 calc R . .

loop_
_atom_site_aniso_label
_atom_site_aniso_U_11
_atom_site_aniso_U_22
_atom_site_aniso_U_33
_atom_site_aniso_U_23
_atom_site_aniso_U_13
_atom_site_aniso_U_12
Co1 0.01622(16) 0.02070(16) 0.01364(14) -0.00134(17) 0.00127(15) -0.00126(13)
V1 0.0176(2) 0.01876(19) 0.01250(18) 0.00098(18) 0.00055(17) 0.00091(17)
V2 0.01407(18) 0.01859(19) 0.01215(17) -0.00029(17) -0.00059(19) -0.00044(17)
N1 0.0208(12) 0.0261(11) 0.0199(10) -0.0004(10) 0.0000(10) 0.0030(10)
N2 0.0205(12) 0.0242(11) 0.0207(11) -0.0008(10) -0.0007(10) -0.0025(9)
O1 0.0318(13) 0.0559(15) 0.0180(10) -0.0046(10) 0.0073(10) -0.0118(10)
O2 0.0507(13) 0.0215(9) 0.0453(13) 0.0033(11) -0.0084(13) 0.0103(9)
O3 0.0241(10) 0.0349(9) 0.0213(8) 0.0092(10) -0.0009(9) -0.0050(9)
O4 0.0256(10) 0.0287(11) 0.0283(11) -0.0005(9) -0.0089(9) 0.0056(9)
O5 0.0223(10) 0.0297(11) 0.0210(9) 0.0075(9) 0.0028(8) -0.0033(9)
O6 0.0212(9) 0.0273(10) 0.0226(8) 0.0021(8) -0.0026(8) -0.0048(8)
O1W 0.0281(11) 0.0342(12) 0.0259(11) 0.0060(10) 0.0034(9) 0.0039(9)
C1 0.0251(14) 0.0398(18) 0.0255(16) 0.0008(13) -0.0025(13) 0.0030(13)
C2 0.0325(18) 0.051(2) 0.0284(15) 0.0139(16) 0.0035(14) 0.0136(16)
C3 0.045(2) 0.0347(18) 0.0427(19) 0.0154(16) 0.0168(16) 0.0155(16)
C4 0.0334(16) 0.0254(13) 0.041(2) 0.0016(14) 0.0115(15) -0.0006(12)
C5 0.0219(13) 0.0246(12) 0.0238(13) -0.0042(13) 0.0064(13) 0.0021(11)
C6 0.0208(13) 0.0259(13) 0.0215(12) -0.0043(11) 0.0039(12) -0.0017(11)
C7 0.0343(17) 0.0348(15) 0.0379(17) -0.0138(15) 0.0012(15) -0.0040(14)
C8 0.0356(18) 0.047(2) 0.0349(17) -0.0128(16) -0.0092(16) -0.0094(17)
C9 0.0303(15) 0.056(2) 0.0298(16) 0.0039(16) -0.0117(14) -0.0024(16)
C10 0.0296(16) 0.0334(16) 0.0316(15) 0.0033(15) -0.0066(14) -0.0013(13)

loop_
_atom_type_symbol
_atom_type_description
_atom_type_scat_dispersion_real
_atom_type_scat_dispersion_imag
_atom_type_scat_source
C C 0.0033 0.0016 'International Tables Vol C Tables 4.2.6.8 and 6.1.1.4'
H H 0.0000 0.0000 'International Tables Vol C Tables 4.2.6.8 and 6.1.1.4'
N N 0.0061 0.0033 'International Tables Vol C Tables 4.2.6.8 and 6.1.1.4'
O O 0.0106 0.0060 'International Tables Vol C Tables 4.2.6.8 and 6.1.1.4'
V V 0.3005 0.5294 'International Tables Vol C Tables 4.2.6.8 and 6.1.1.4'
Co Co 0.3494 0.9721 'International Tables Vol C Tables 4.2.6.8 and 6.1.1.4'

loop_
_geom_angle_atom_site_label_1
_geom_angle_atom_site_label_2
_geom_angle_atom_site_label_3
_geom_angle
_geom_angle_site_symmetry_1
_geom_angle_site_symmetry_3
O5 Co1 O6 92.32(8) 2_554 4_554
O5 Co1 O1 88.08(8) 2_554 .
O6 Co1 O1 171.78(8) 4_554 .
O5 Co1 N1 94.65(9) 2_554 .
O6 Co1 N1 94.23(8) 4_554 .
O1 Co1 N1 93.93(9) . .
O5 Co1 N2 171.01(8) 2_554 .
O6 Co1 N2 92.76(8) 4_554 .
O1 Co1 N2 87.95(8) . .
N1 Co1 N2 77.58(9) . .
O5 Co1 O1W 92.75(9) 2_554 .
O6 Co1 O1W 87.80(8) 4_554 .
O1 Co1 O1W 83.97(9) . .
N1 Co1 O1W 172.24(9) . .
N2 Co1 O1W 94.85(9) . .
O2 V1 O1 110.84(12) . .
O2 V1 O4 107.73(11) . .
O1 V1 O4 111.61(11) . .
O2 V1 O3 108.58(10) . .
O1 V1 O3 107.55(10) . .
O4 V1 O3 110.50(10) . .
O6 V2 O5 106.62(10) . .
O6 V2 O4 110.38(9) . .
O5 V2 O4 110.03(10) . .
O6 V2 O3 110.15(10) . 3
O5 V2 O3 109.74(10) . 3
O4 V2 O3 109.87(10) . 3
C1 N1 C5 118.6(3) . .
C1 N1 Co1 125.2(2) . .
C5 N1 Co1 116.10(19) . .
C10 N2 C6 118.6(2) . .
C10 N2 Co1 126.67(19) . .
C6 N2 Co1 113.96(17) . .
V1 O1 Co1 161.83(13) . .
V2 O3 V1 134.56(12) 3_455 .
V2 O4 V1 148.38(12) . .
V2 O5 Co1 145.50(12) . 2
V2 O6 Co1 142.79(11) . 4
N1 C1 C2 122.6(3) . .
C3 C2 C1 119.4(3) . .
C2 C3 C4 118.9(3) . .
C5 C4 C3 119.2(3) . .
N1 C5 C4 121.4(3) . .
N1 C5 C6 115.4(2) . .
C4 C5 C6 123.1(3) . .
N2 C6 C7 120.9(3) . .
N2 C6 C5 115.4(2) . .
C7 C6 C5 123.6(2) . .
C6 C7 C8 119.9(3) . .
C9 C8 C7 119.0(3) . .
C8 C9 C10 118.7(3) . .
N2 C10 C9 122.8(3) . .

loop_
_geom_bond_atom_site_label_1
_geom_bond_atom_site_label_2
_geom_bond_distance
_geom_bond_site_symmetry_2
Co1 O5 2.0555(19) 2_554
Co1 O6 2.058(2) 4_554
Co1 O1 2.078(2) .
Co1 N1 2.096(2) .
Co1 N2 2.129(2) .
Co1 O1W 2.166(2) .
V1 O2 1.6075(19) .
V1 O1 1.634(2) .
V1 O4 1.795(2) .
V1 O3 1.8205(19) .
V2 O6 1.6506(18) .
V2 O5 1.673(2) .
V2 O4 1.7709(19) .
V2 O3 1.777(2) 3
N1 C1 1.344(4) .
N1 C5 1.349(4) .
N2 C10 1.337(3) .
N2 C6 1.360(3) .
O3 V2 1.777(2) 3_455
O5 Co1 2.0555(19) 2
O6 Co1 2.058(2) 4
C1 C2 1.374(4) .
C2 C3 1.370(5) .
C3 C4 1.390(5) .
C4 C5 1.390(4) .
C5 C6 1.475(4) .
C6 C7 1.374(4) .
C7 C8 1.386(5) .
C8 C9 1.372(5) .
C9 C10 1.378(5) .
